data_4066433
loop_
_publ_author_name
'Enk, Barbara'
'Eisenstecken, Daniela'
'Kopacka, Holger'
'Wurst, Klaus'
'M\"uller, Thomas'
'Pevny, Florian'
'Winter, Rainer F.'
'Bildstein, Benno'

_publ_section_title
;
 Doubly N-Functionalized Pentafulvenes and Redox-Responsive [N,N]- and
 [N,C,N]-Pincer Bis(imidoyl)pentamethylruthenocene Metalloligands
;
_journal_issue 14
_journal_name_full Organometallics
_journal_page_first 3169
_journal_paper_doi 10.1021/om100458h
_journal_volume 29
_journal_year 2010
_chemical_formula_sum 'C21 H14 F6 N2'
_chemical_formula_weight 408.34
_chemical_name_systematic
; 
 ? 
;
_space_group_IT_number 14
_symmetry_cell_setting monoclinic
_symmetry_space_group_name_Hall '-P 2yn'
_symmetry_space_group_name_H-M 'P 1 21/n 1'
_atom_sites_solution_hydrogens geom
_atom_sites_solution_primary direct
_atom_sites_solution_secondary difmap
_audit_creation_method SHELXL-97
_cell_angle_alpha 90.00
_cell_angle_beta 92.188(2)
_cell_angle_gamma 90.00
_cell_formula_units_Z 4
_cell_length_a 13.0834(4)
_cell_length_b 10.4979(2)
_cell_length_c 14.0277(4)
_cell_measurement_reflns_used 13237
_cell_measurement_temperature 233(2)
_cell_measurement_theta_max 26.0
_cell_measurement_theta_min 1.0
_cell_volume 1925.28(9)
_computing_data_collection COLLECT
_computing_data_reduction 'DENZO and SCALEPACK'
_computing_structure_refinement 'SHELXL-97 (Sheldrick, 1997)'
_computing_structure_solution 'SHELXS-97 (Sheldrick, 1990)'
_diffrn_ambient_temperature 233(2)
_diffrn_measured_fraction_theta_full 0.997
_diffrn_measured_fraction_theta_max 0.997
_diffrn_measurement_device_type 'Nonius KappaCCD'
_diffrn_measurement_method 'phi- and omega-scans'
_diffrn_radiation_monochromator graphite
_diffrn_radiation_source 'fine-focus sealed tube'
_diffrn_radiation_type MoK\a
_diffrn_radiation_wavelength 0.71073
_diffrn_reflns_av_R_equivalents 0.0236
_diffrn_reflns_av_sigmaI/netI 0.0251
_diffrn_reflns_limit_h_max 13
_diffrn_reflns_limit_h_min -15
_diffrn_reflns_limit_k_max 12
_diffrn_reflns_limit_k_min -12
_diffrn_reflns_limit_l_max 16
_diffrn_reflns_limit_l_min -16
_diffrn_reflns_number 10293
_diffrn_reflns_theta_full 24.99
_diffrn_reflns_theta_max 24.99
_diffrn_reflns_theta_min 2.42
_diffrn_standards_number 0
_exptl_absorpt_coefficient_mu 0.124
_exptl_absorpt_correction_type none
_exptl_crystal_colour yellow
_exptl_crystal_density_diffrn 1.409
_exptl_crystal_density_method 'not measured'
_exptl_crystal_description prism
_exptl_crystal_F_000 832
_exptl_crystal_size_max 0.4
_exptl_crystal_size_mid 0.15
_exptl_crystal_size_min 0.15
_refine_diff_density_max 0.325
_refine_diff_density_min -0.275
_refine_diff_density_rms 0.033
_refine_ls_extinction_coef 0.014(2)
_refine_ls_extinction_expression Fc^*^=kFc[1+0.001xFc^2^\l^3^/sin(2\q)]^-1/4^
_refine_ls_extinction_method SHELXL
_refine_ls_goodness_of_fit_ref 1.065
_refine_ls_hydrogen_treatment constr
_refine_ls_matrix_type full
_refine_ls_number_parameters 267
_refine_ls_number_reflns 3383
_refine_ls_number_restraints 0
_refine_ls_restrained_S_all 1.065
_refine_ls_R_factor_all 0.0478
_refine_ls_R_factor_gt 0.0387
_refine_ls_shift/su_max 0.000
_refine_ls_shift/su_mean 0.000
_refine_ls_structure_factor_coef Fsqd
_refine_ls_weighting_details 'calc w=1/[\s^2^(Fo^2^)+(0.0475P)^2^+0.5858P] where P=(Fo^2^+2Fc^2^)/3'
_refine_ls_weighting_scheme calc
_refine_ls_wR_factor_gt 0.0979
_refine_ls_wR_factor_ref 0.1031
_reflns_number_gt 2838
_reflns_number_total 3383
_reflns_threshold_expression >2sigma(I)
_cod_data_source_file om100458h_si_002.cif
_cod_data_source_block 5
_cod_original_sg_symbol_H-M P21/n
_cod_database_code 4066433

loop_
_symmetry_equiv_pos_as_xyz
'x, y, z'
'-x+1/2, y+1/2, -z+1/2'
'-x, -y, -z'
'x-1/2, -y-1/2, z-1/2'

loop_
_atom_site_label
_atom_site_type_symbol
_atom_site_fract_x
_atom_site_fract_y
_atom_site_fract_z
_atom_site_U_iso_or_equiv
_atom_site_adp_type
_atom_site_occupancy
_atom_site_symmetry_multiplicity
_atom_site_calc_flag
N1 N 0.00264(10) 0.37695(13) 0.65694(9) 0.0375(3) Uani 1 1 d
H1N H -0.0568(15) 0.3648(17) 0.6815(13) 0.049(5) Uiso 1 1 d
N2 N 0.36663(10) 0.18550(13) 0.31378(9) 0.0361(3) Uani 1 1 d
C1 C 0.10996(11) 0.31366(14) 0.52548(10) 0.0328(3) Uani 1 1 d
C2 C 0.13001(12) 0.22768(15) 0.44863(10) 0.0349(4) Uani 1 1 d
H2 H 0.0850 0.1645 0.4247 0.042 Uiso 1 1 calc
C3 C 0.22536(11) 0.25261(14) 0.41585(10) 0.0306(3) Uani 1 1 d
C4 C 0.26711(11) 0.35922(15) 0.47075(11) 0.0354(4) Uani 1 1 d
H4 H 0.3313 0.3970 0.4627 0.043 Uiso 1 1 calc
C5 C 0.19890(12) 0.39512(14) 0.53513(11) 0.0357(4) Uani 1 1 d
H5 H 0.2077 0.4621 0.5791 0.043 Uiso 1 1 calc
C6 C 0.02268(11) 0.31166(14) 0.57787(10) 0.0332(4) Uani 1 1 d
C7 C -0.06503(13) 0.22592(18) 0.54489(12) 0.0467(4) Uani 1 1 d
C8 C 0.07312(12) 0.45043(15) 0.71521(10) 0.0366(4) Uani 1 1 d
C9 C 0.04982(15) 0.57540(18) 0.73353(14) 0.0552(5) Uani 1 1 d
H9 H -0.0087 0.6133 0.7047 0.066 Uiso 1 1 calc
C10 C 0.1136(2) 0.6448(2) 0.79492(18) 0.0756(7) Uani 1 1 d
H10 H 0.0981 0.7304 0.8078 0.091 Uiso 1 1 calc
C11 C 0.1983(2) 0.5906(3) 0.83684(15) 0.0734(7) Uani 1 1 d
H11 H 0.2412 0.6387 0.8783 0.088 Uiso 1 1 calc
C12 C 0.22111(16) 0.4655(2) 0.81853(14) 0.0637(6) Uani 1 1 d
H12 H 0.2798 0.4283 0.8475 0.076 Uiso 1 1 calc
C13 C 0.15835(14) 0.39393(17) 0.75778(12) 0.0474(4) Uani 1 1 d
H13 H 0.1736 0.3081 0.7457 0.057 Uiso 1 1 calc
C14 C 0.27346(11) 0.18746(14) 0.33726(10) 0.0320(3) Uani 1 1 d
C15 C 0.20381(13) 0.11024(17) 0.27048(11) 0.0436(4) Uani 1 1 d
C16 C 0.44661(11) 0.23941(15) 0.37211(11) 0.0351(4) Uani 1 1 d
C17 C 0.49844(13) 0.34526(16) 0.34130(12) 0.0430(4) Uani 1 1 d
H17 H 0.4775 0.3858 0.2841 0.052 Uiso 1 1 calc
C18 C 0.58107(14) 0.39135(18) 0.39478(15) 0.0540(5) Uani 1 1 d
H18 H 0.6150 0.4650 0.3748 0.065 Uiso 1 1 calc
C19 C 0.61410(15) 0.3306(2) 0.47686(15) 0.0591(5) Uani 1 1 d
H19 H 0.6712 0.3615 0.5124 0.071 Uiso 1 1 calc
C20 C 0.56317(16) 0.2245(2) 0.50681(14) 0.0583(5) Uani 1 1 d
H20 H 0.5858 0.1826 0.5630 0.070 Uiso 1 1 calc
C21 C 0.47906(14) 0.17862(17) 0.45519(12) 0.0477(4) Uani 1 1 d
H21 H 0.4441 0.1064 0.4765 0.057 Uiso 1 1 calc
F1 F -0.09361(9) 0.24716(15) 0.45454(8) 0.0840(5) Uani 1 1 d
F2 F -0.03926(9) 0.10437(11) 0.55169(10) 0.0779(4) Uani 1 1 d
F3 F -0.14794(7) 0.24029(11) 0.59551(8) 0.0595(3) Uani 1 1 d
F4 F 0.12457(10) 0.17610(15) 0.23628(9) 0.0885(5) Uani 1 1 d
F5 F 0.16516(12) 0.01090(13) 0.31530(9) 0.0865(5) Uani 1 1 d
F6 F 0.25020(8) 0.06382(12) 0.19616(7) 0.0636(4) Uani 1 1 d

loop_
_atom_site_aniso_label
_atom_site_aniso_U_11
_atom_site_aniso_U_22
_atom_site_aniso_U_33
_atom_site_aniso_U_23
_atom_site_aniso_U_13
_atom_site_aniso_U_12
N1 0.0304(7) 0.0484(8) 0.0343(7) -0.0051(6) 0.0103(6) -0.0028(6)
N2 0.0321(7) 0.0463(8) 0.0305(7) -0.0051(6) 0.0068(5) -0.0034(6)
C1 0.0320(8) 0.0388(8) 0.0278(7) -0.0006(6) 0.0059(6) -0.0032(6)
C2 0.0322(8) 0.0434(9) 0.0296(8) -0.0044(6) 0.0057(6) -0.0078(7)
C3 0.0304(8) 0.0364(8) 0.0252(7) 0.0000(6) 0.0043(6) -0.0033(6)
C4 0.0321(8) 0.0397(8) 0.0351(8) -0.0022(7) 0.0097(6) -0.0077(6)
C5 0.0371(8) 0.0377(8) 0.0330(8) -0.0054(6) 0.0089(7) -0.0062(7)
C6 0.0305(8) 0.0393(8) 0.0301(8) 0.0000(6) 0.0051(6) -0.0014(6)
C7 0.0371(9) 0.0625(12) 0.0416(9) -0.0112(8) 0.0147(7) -0.0106(8)
C8 0.0387(8) 0.0448(9) 0.0272(7) -0.0041(7) 0.0121(6) -0.0060(7)
C9 0.0610(12) 0.0486(11) 0.0568(11) -0.0082(9) 0.0119(9) -0.0006(9)
C10 0.0950(18) 0.0552(13) 0.0774(15) -0.0252(11) 0.0137(14) -0.0131(12)
C11 0.0812(16) 0.0886(17) 0.0505(12) -0.0213(11) 0.0055(11) -0.0327(14)
C12 0.0556(12) 0.0912(16) 0.0437(10) 0.0032(11) -0.0058(9) -0.0150(11)
C13 0.0469(10) 0.0536(10) 0.0419(9) 0.0003(8) 0.0031(8) -0.0039(8)
C14 0.0335(8) 0.0373(8) 0.0254(7) -0.0001(6) 0.0059(6) -0.0043(6)
C15 0.0387(9) 0.0601(11) 0.0326(8) -0.0104(8) 0.0105(7) -0.0100(8)
C16 0.0283(8) 0.0441(9) 0.0333(8) -0.0072(7) 0.0059(6) 0.0011(6)
C17 0.0382(9) 0.0462(9) 0.0448(9) 0.0013(7) 0.0023(7) -0.0010(7)
C18 0.0440(10) 0.0505(11) 0.0672(12) -0.0028(9) -0.0028(9) -0.0099(8)
C19 0.0470(11) 0.0643(13) 0.0649(13) -0.0129(10) -0.0141(9) -0.0044(9)
C20 0.0592(12) 0.0671(13) 0.0474(11) 0.0014(9) -0.0138(9) 0.0027(10)
C21 0.0502(10) 0.0521(10) 0.0408(9) 0.0017(8) 0.0005(8) -0.0053(8)
F1 0.0563(7) 0.1523(13) 0.0432(7) -0.0111(7) -0.0024(5) -0.0399(8)
F2 0.0632(7) 0.0523(7) 0.1212(11) -0.0247(7) 0.0426(7) -0.0217(6)
F3 0.0333(5) 0.0837(8) 0.0628(7) -0.0211(6) 0.0189(5) -0.0149(5)
F4 0.0636(8) 0.1288(12) 0.0707(8) -0.0418(8) -0.0303(7) 0.0229(8)
F5 0.1163(11) 0.0879(9) 0.0567(7) -0.0189(6) 0.0227(7) -0.0665(8)
F6 0.0575(7) 0.0895(8) 0.0451(6) -0.0333(6) 0.0178(5) -0.0205(6)

loop_
_atom_type_symbol
_atom_type_description
_atom_type_scat_dispersion_real
_atom_type_scat_dispersion_imag
_atom_type_scat_source
C C 0.0033 0.0016 'International Tables Vol C Tables 4.2.6.8 and 6.1.1.4'
H H 0.0000 0.0000 'International Tables Vol C Tables 4.2.6.8 and 6.1.1.4'
N N 0.0061 0.0033 'International Tables Vol C Tables 4.2.6.8 and 6.1.1.4'
F F 0.0171 0.0103 'International Tables Vol C Tables 4.2.6.8 and 6.1.1.4'

loop_
_geom_angle_atom_site_label_1
_geom_angle_atom_site_label_2
_geom_angle_atom_site_label_3
_geom_angle
H1N N1 C6 117.3(12)
H1N N1 C8 114.7(12)
C6 N1 C8 127.29(13)
C14 N2 C16 122.35(12)
C6 C1 C2 124.58(14)
C6 C1 C5 129.61(14)
C2 C1 C5 105.79(13)
C3 C2 C1 109.03(13)
C2 C3 C4 107.31(12)
C2 C3 C14 125.99(13)
C4 C3 C14 126.64(13)
C5 C4 C3 108.99(13)
C4 C5 C1 108.84(13)
N1 C6 C1 128.70(14)
N1 C6 C7 112.75(13)
C1 C6 C7 118.55(13)
F2 C7 F1 107.03(15)
F2 C7 F3 106.40(14)
F1 C7 F3 106.60(15)
F2 C7 C6 111.28(15)
F1 C7 C6 111.97(14)
F3 C7 C6 113.18(13)
C9 C8 C13 120.77(16)
C9 C8 N1 118.56(16)
C13 C8 N1 120.49(14)
C8 C9 C10 119.1(2)
C11 C10 C9 120.7(2)
C10 C11 C12 119.93(19)
C11 C12 C13 120.5(2)
C8 C13 C12 118.99(18)
N2 C14 C3 130.28(14)
N2 C14 C15 112.93(13)
C3 C14 C15 116.78(13)
F6 C15 F4 106.54(14)
F6 C15 F5 106.21(15)
F4 C15 F5 105.98(15)
F6 C15 C14 113.69(13)
F4 C15 C14 112.90(15)
F5 C15 C14 110.98(13)
C17 C16 C21 119.83(15)
C17 C16 N2 120.02(14)
C21 C16 N2 119.85(14)
C16 C17 C18 119.77(16)
C19 C18 C17 120.58(17)
C18 C19 C20 119.55(17)
C19 C20 C21 120.62(18)
C20 C21 C16 119.63(16)

loop_
_geom_bond_atom_site_label_1
_geom_bond_atom_site_label_2
_geom_bond_distance
N1 H1N 0.87(2)
N1 C6 1.3383(19)
N1 C8 1.434(2)
N2 C14 1.2751(19)
N2 C16 1.4210(19)
C1 C6 1.381(2)
C1 C2 1.438(2)
C1 C5 1.446(2)
C2 C3 1.371(2)
C3 C4 1.453(2)
C3 C14 1.460(2)
C4 C5 1.347(2)
C6 C7 1.517(2)
C7 F2 1.322(2)
C7 F1 1.327(2)
C7 F3 1.3276(19)
C8 C9 1.373(2)
C8 C13 1.379(2)
C9 C10 1.383(3)
C10 C11 1.360(4)
C11 C12 1.373(3)
C12 C13 1.383(3)
C14 C15 1.517(2)
C15 F6 1.3195(18)
C15 F4 1.321(2)
C15 F5 1.328(2)
C16 C17 1.380(2)
C16 C21 1.381(2)
C17 C18 1.380(2)
C18 C19 1.371(3)
C19 C20 1.372(3)
C20 C21 1.381(3)
